data_4127913
loop_
_publ_author_name
'Goncharova, Irina K.'
'Silaeva, Kseniia P.'
'Arzumanyan, Ashot V.'
'Anisimov, Anton A.'
'Milenin, Sergey A.'
'Novikov, Roman A.'
'Solyev, Pavel N.'
'Tkachev, Yaroslav V.'
'Volodin, Alexander D.'
'Korlyukov, Alexander A.'
'Muzafarov, Aziz M.'

_publ_section_title
;
 Aerobic Co-/ N-Hydroxysuccinimide-Catalyzed Oxidation of p-Tolylsiloxanes
 to p-Carboxyphenylsiloxanes: Synthesis of Functionalized Siloxanes as
 Promising Building Blocks for Siloxane-Based Materials.
;
_journal_issue 5
_journal_name_full 'Journal of the American Chemical Society'
_journal_page_first 2143
_journal_page_last 2151
_journal_paper_doi 10.1021/jacs.8b12600
_journal_volume 141
_journal_year 2019
_chemical_formula_moiety 'C12 H20 O3 Si2'
_chemical_formula_sum 'C12 H20 O3 Si2'
_chemical_formula_weight 268.46
_space_group_crystal_system triclinic
_space_group_IT_number 2
_space_group_name_Hall '-P 1'
_space_group_name_H-M_alt 'P -1'
_symmetry_space_group_name_Hall '-P 1'
_symmetry_space_group_name_H-M 'P -1'
_atom_sites_solution_hydrogens geom
_atom_sites_solution_primary dual
_audit_creation_date 2018-11-01
_audit_creation_method
;
Olex2 1.2
(compiled 2018.05.29 svn.r3508 for OlexSys, GUI svn.r5506)
;
_cell_angle_alpha 81.306(6)
_cell_angle_beta 81.036(6)
_cell_angle_gamma 85.912(5)
_cell_formula_units_Z 4
_cell_length_a 7.2406(16)
_cell_length_b 12.798(3)
_cell_length_c 17.089(4)
_cell_measurement_reflns_used 1806
_cell_measurement_temperature 120
_cell_measurement_theta_max 29.027
_cell_measurement_theta_min 2.155
_cell_volume 1544.4(6)
_computing_cell_refinement 'SAINT v8.34A (Bruker, 2013)'
_computing_data_reduction 'SAINT v8.34A (Bruker, 2013)'
_computing_molecular_graphics 'Olex2 (Dolomanov et al., 2009)'
_computing_publication_material 'Olex2 (Dolomanov et al., 2009)'
_computing_structure_refinement 'ShelXL (Sheldrick, 2015)'
_computing_structure_solution 'ShelXT (Sheldrick, 2015)'
_diffrn_ambient_temperature 120
_diffrn_detector 'CCD area detector'
_diffrn_detector_area_resol_mean 7.9
_diffrn_detector_type 'Bruker SMART CCD 1K area detector'
_diffrn_measured_fraction_theta_full 0.991
_diffrn_measured_fraction_theta_max 0.965
_diffrn_measurement_device 'three-circle diffractometer'
_diffrn_measurement_device_type 'Bruker APEX-II CCD'
_diffrn_measurement_method '\w scans'
_diffrn_radiation_monochromator graphite
_diffrn_radiation_probe x-ray
_diffrn_radiation_type MoK\a
_diffrn_radiation_wavelength 0.71073
_diffrn_reflns_av_R_equivalents 0.0465
_diffrn_reflns_av_unetI/netI 0.1123
_diffrn_reflns_Laue_measured_fraction_full 0.991
_diffrn_reflns_Laue_measured_fraction_max 0.965
_diffrn_reflns_limit_h_max 10
_diffrn_reflns_limit_h_min -9
_diffrn_reflns_limit_k_max 18
_diffrn_reflns_limit_k_min -10
_diffrn_reflns_limit_l_max 24
_diffrn_reflns_limit_l_min -24
_diffrn_reflns_number 12741
_diffrn_reflns_point_group_measured_fraction_full 0.991
_diffrn_reflns_point_group_measured_fraction_max 0.965
_diffrn_reflns_theta_full 25.242
_diffrn_reflns_theta_max 30.526
_diffrn_reflns_theta_min 1.612
_diffrn_source 'sealed X-ray tube'
_diffrn_source_target Mo
_diffrn_standards_number 0
_exptl_absorpt_coefficient_mu 0.225
_exptl_absorpt_correction_T_max 0.7461
_exptl_absorpt_correction_T_min 0.5864
_exptl_absorpt_correction_type multi-scan
_exptl_absorpt_process_details
'SADABS-2014/5 (Bruker,2014/5) was used for absorption correction. wR2(int) was 0.0754 before and 0.0475 after correction. The Ratio of minimum to maximum transmission is 0.7860. The \l/2 correction factor is 0.00150.'
_exptl_crystal_colour colourless
_exptl_crystal_colour_primary colourless
_exptl_crystal_density_diffrn 1.155
_exptl_crystal_description prism
_exptl_crystal_F_000 576
_exptl_crystal_size_max 0.27
_exptl_crystal_size_mid 0.2
_exptl_crystal_size_min 0.14
_refine_diff_density_max 0.749
_refine_diff_density_min -0.507
_refine_diff_density_rms 0.092
_refine_ls_extinction_method none
_refine_ls_goodness_of_fit_ref 1.002
_refine_ls_hydrogen_treatment constr
_refine_ls_matrix_type full
_refine_ls_number_parameters 319
_refine_ls_number_reflns 9129
_refine_ls_number_restraints 0
_refine_ls_restrained_S_all 1.002
_refine_ls_R_factor_all 0.1224
_refine_ls_R_factor_gt 0.0717
_refine_ls_shift/su_max 0.000
_refine_ls_shift/su_mean 0.000
_refine_ls_structure_factor_coef Fsqd
_refine_ls_weighting_details 'w=1/[\s^2^(Fo^2^)+(0.0891P)^2^] where P=(Fo^2^+2Fc^2^)/3'
_refine_ls_weighting_scheme calc
_refine_ls_wR_factor_gt 0.1707
_refine_ls_wR_factor_ref 0.2003
_reflns_Friedel_coverage 0.000
_reflns_number_gt 5416
_reflns_number_total 9129
_reflns_threshold_expression 'I > 2\s(I)'
_cod_data_source_file ja8b12600_si_002.cif
_cod_data_source_block i8473
_cod_database_code 4127913
_shelxl_version_number 2014/6
_shelx_space_group_comment
;
The symmetry employed for this shelxl refinement is uniquely defined
by the following loop, which should always be used as a source of
symmetry information in preference to the above space-group names.
They are only intended as comments.
;
_shelx_estimated_absorpt_t_max 0.969
_shelx_estimated_absorpt_t_min 0.942
_olex2_refinement_description
;
1. Others
 Fixed Uiso: H2AA(0.048) H2(0.052) H6(0.027) H2A(0.032) H3(0.031) H5(0.027)
 H5A(0.03) H6A(0.03) H3A(0.028) H2AB(0.028) H9A(0.044) H9B(0.044) H9C(0.044)
 H8A(0.049) H8B(0.049) H8C(0.049) H8AA(0.046) H8AB(0.046) H8AC(0.046)
 H12A(0.056) H12B(0.056) H12C(0.056) H10A(0.051) H10B(0.051) H10C(0.051)
 H9AA(0.052) H9AB(0.052) H9AC(0.052) H11A(0.08) H11B(0.08) H11C(0.08)
 H10D(0.078) H10E(0.078) H10F(0.078) H11D(0.09) H11E(0.09) H11F(0.09)
 H12D(0.104) H12E(0.104) H12F(0.104)
 Fixed X: H2AA(0.4099) H2(1.084) H6(1.0972) H2A(0.6018) H3(0.7518) H5(1.2479)
 H5A(0.2728) H6A(0.4346) H3A(0.742) H2AB(0.8998) H9A(0.5023) H9B(0.4763)
 H9C(0.6467) H8A(0.6494) H8B(0.4698) H8C(0.5187) H8AA(0.9188) H8AB(1.0755)
 H8AC(1.044) H12A(1.2832) H12B(1.3061) H12C(1.2649) H10A(0.7985) H10B(1.0001)
 H10C(0.9749) H9AA(0.9817) H9AB(1.0196) H9AC(0.8302) H11A(0.9136) H11B(0.9484)
 H11C(0.753) H10D(0.7912) H10E(0.6036) H10F(0.6471) H11D(0.466) H11E(0.4477)
 H11F(0.6501) H12D(0.3017) H12E(0.2294) H12F(0.2242)
 Fixed Y: H2AA(0.5931) H2(0.6429) H6(0.3497) H2A(0.4821) H3(0.5593) H5(0.4226)
 H5A(0.8834) H6A(0.9981) H3A(0.6903) H2AB(0.8034) H9A(0.2248) H9B(0.2662)
 H9C(0.1847) H8A(0.5278) H8B(0.4894) H8C(0.4436) H8AA(1.1232) H8AB(1.0309)
 H8AC(1.1248) H12A(0.3283) H12B(0.2537) H12C(0.2032) H10A(0.3916) H10B(0.3671)
 H10C(0.4536) H9AA(0.965) H9AB(0.8713) H9AC(0.8774) H11A(0.0998) H11B(0.1303)
 H11C(0.1633) H10D(1.2395) H10E(1.2883) H10F(1.3126) H11D(0.98) H11E(1.0767)
 H11F(1.027) H12D(1.2191) H12E(1.2235) H12F(1.1155)
 Fixed Z: H2AA(0.4632) H2(0.4668) H6(0.2044) H2A(0.2963) H3(0.383) H5(0.2922)
 H5A(0.5691) H6A(0.6245) H3A(0.5419) H2AB(0.6009) H9A(0.1665) H9B(0.2515)
 H9C(0.2279) H8A(0.0935) H8B(0.1555) H8C(0.0721) H8AA(0.5573) H8AB(0.5729)
 H8AC(0.6265) H12A(0.0325) H12B(-0.036) H12C(0.0562) H10A(-0.072) H10B(-0.1208)
 H10C(-0.061) H9AA(0.7794) H9AB(0.7258) H9AC(0.7876) H11A(0.0472) H11B(-0.0481)
 H11C(0.0021) H10D(0.7927) H10E(0.8392) H10F(0.7437) H11D(0.8707) H11E(0.9213)
 H11F(0.8902) H12D(0.7055) H12E(0.7984) H12F(0.7623)
;
_olex2_submission_special_instructions 'No special instructions were received'

loop_
_space_group_symop_operation_xyz
'x, y, z'
'-x, -y, -z'

loop_
_atom_site_label
_atom_site_type_symbol
_atom_site_fract_x
_atom_site_fract_y
_atom_site_fract_z
_atom_site_U_iso_or_equiv
_atom_site_adp_type
_atom_site_occupancy
_atom_site_site_symmetry_order
_atom_site_calc_flag
_atom_site_refinement_flags_posn
Si1 Si 0.71704(11) 0.35765(6) 0.16305(5) 0.02080(19) Uani 1 1 d .
Si1A Si 0.80724(12) 1.00157(6) 0.67087(5) 0.02251(19) Uani 1 1 d .
Si2 Si 0.98423(12) 0.28134(6) 0.01310(5) 0.02324(19) Uani 1 1 d .
Si2A Si 0.53361(13) 1.14046(7) 0.78262(6) 0.0297(2) Uani 1 1 d .
O3 O 1.2883(3) 0.53283(17) 0.39714(13) 0.0286(5) Uani 1 1 d .
O3A O 0.2108(3) 0.71621(17) 0.51977(14) 0.0287(5) Uani 1 1 d .
O2A O 0.4818(3) 0.63027(17) 0.48020(15) 0.0318(5) Uani 1 1 d .
H2AA H 0.4099 0.5931 0.4632 0.048 Uiso 1 1 calc GR
O1 O 0.8856(3) 0.31809(18) 0.09801(13) 0.0307(5) Uani 1 1 d .
O2 O 1.0146(3) 0.61326(18) 0.44261(15) 0.0350(6) Uani 1 1 d .
H2 H 1.0840 0.6429 0.4668 0.052 Uiso 1 1 calc GR
O1A O 0.6458(3) 1.08300(18) 0.70895(14) 0.0346(5) Uani 1 1 d .
C1A C 0.6833(4) 0.9128(2) 0.61994(17) 0.0206(6) Uani 1 1 d .
C7A C 0.3837(4) 0.7041(2) 0.51521(17) 0.0216(6) Uani 1 1 d .
C4 C 1.0151(4) 0.4997(2) 0.34526(18) 0.0211(6) Uani 1 1 d .
C4A C 0.4916(4) 0.7748(2) 0.55075(17) 0.0213(6) Uani 1 1 d .
C6 C 1.0264(4) 0.3924(2) 0.24044(18) 0.0223(6) Uani 1 1 d .
H6 H 1.0972 0.3497 0.2044 0.027 Uiso 1 1 calc R
C1 C 0.8328(4) 0.4093(2) 0.23919(18) 0.0212(6) Uani 1 1 d .
C2 C 0.7335(4) 0.4711(2) 0.29444(19) 0.0269(6) Uani 1 1 d .
H2A H 0.6018 0.4821 0.2963 0.032 Uiso 1 1 calc R
C7 C 1.1164(4) 0.5500(2) 0.39812(18) 0.0220(6) Uani 1 1 d .
C3 C 0.8221(4) 0.5169(2) 0.34674(19) 0.0257(6) Uani 1 1 d .
H3 H 0.7518 0.5593 0.3830 0.031 Uiso 1 1 calc R
C5 C 1.1171(4) 0.4360(2) 0.29243(18) 0.0226(6) Uani 1 1 d .
H5 H 1.2479 0.4226 0.2922 0.027 Uiso 1 1 calc R
C5A C 0.4002(4) 0.8672(2) 0.57529(19) 0.0254(6) Uani 1 1 d .
H5A H 0.2728 0.8834 0.5691 0.030 Uiso 1 1 calc R
C6A C 0.4969(4) 0.9350(2) 0.60881(18) 0.0249(6) Uani 1 1 d .
H6A H 0.4346 0.9981 0.6245 0.030 Uiso 1 1 calc R
C3A C 0.6786(4) 0.7520(2) 0.55953(18) 0.0235(6) Uani 1 1 d .
H3A H 0.7420 0.6903 0.5419 0.028 Uiso 1 1 calc R
C2A C 0.7727(4) 0.8200(2) 0.59435(18) 0.0232(6) Uani 1 1 d .
H2AB H 0.8998 0.8034 0.6009 0.028 Uiso 1 1 calc R
C9 C 0.5680(4) 0.2451(2) 0.2075(2) 0.0293(7) Uani 1 1 d .
H9A H 0.5023 0.2248 0.1665 0.044 Uiso 1 1 calc GR
H9B H 0.4763 0.2662 0.2515 0.044 Uiso 1 1 calc GR
H9C H 0.6467 0.1847 0.2279 0.044 Uiso 1 1 calc GR
C8 C 0.5715(5) 0.4676(3) 0.1154(2) 0.0328(7) Uani 1 1 d .
H8A H 0.6494 0.5278 0.0935 0.049 Uiso 1 1 calc GR
H8B H 0.4698 0.4894 0.1555 0.049 Uiso 1 1 calc GR
H8C H 0.5187 0.4436 0.0721 0.049 Uiso 1 1 calc GR
C8A C 0.9820(4) 1.0793(2) 0.5983(2) 0.0307(7) Uani 1 1 d .
H8AA H 0.9188 1.1232 0.5573 0.046 Uiso 1 1 calc GR
H8AB H 1.0755 1.0309 0.5729 0.046 Uiso 1 1 calc GR
H8AC H 1.0440 1.1248 0.6265 0.046 Uiso 1 1 calc GR
C12 C 1.2398(5) 0.2647(3) 0.0169(2) 0.0374(8) Uani 1 1 d .
H12A H 1.2832 0.3283 0.0325 0.056 Uiso 1 1 calc GR
H12B H 1.3061 0.2537 -0.0360 0.056 Uiso 1 1 calc GR
H12C H 1.2649 0.2032 0.0562 0.056 Uiso 1 1 calc GR
C10 C 0.9334(5) 0.3857(3) -0.0700(2) 0.0341(7) Uani 1 1 d .
H10A H 0.7985 0.3916 -0.0720 0.051 Uiso 1 1 calc GR
H10B H 1.0001 0.3671 -0.1208 0.051 Uiso 1 1 calc GR
H10C H 0.9749 0.4536 -0.0610 0.051 Uiso 1 1 calc GR
C9A C 0.9234(5) 0.9190(3) 0.7503(2) 0.0349(8) Uani 1 1 d .
H9AA H 0.9817 0.9650 0.7794 0.052 Uiso 1 1 calc GR
H9AB H 1.0196 0.8713 0.7258 0.052 Uiso 1 1 calc GR
H9AC H 0.8302 0.8774 0.7876 0.052 Uiso 1 1 calc GR
C11 C 0.8884(7) 0.1535(3) 0.0023(3) 0.0534(11) Uani 1 1 d .
H11A H 0.9136 0.0998 0.0472 0.080 Uiso 1 1 calc GR
H11B H 0.9484 0.1303 -0.0481 0.080 Uiso 1 1 calc GR
H11C H 0.7530 0.1633 0.0021 0.080 Uiso 1 1 calc GR
C10A C 0.6587(6) 1.2592(3) 0.7905(3) 0.0523(11) Uani 1 1 d .
H10D H 0.7912 1.2395 0.7927 0.078 Uiso 1 1 calc GR
H10E H 0.6036 1.2883 0.8392 0.078 Uiso 1 1 calc GR
H10F H 0.6471 1.3126 0.7437 0.078 Uiso 1 1 calc GR
C11A C 0.5231(7) 1.0446(3) 0.8775(2) 0.0603(13) Uani 1 1 d .
H11D H 0.4660 0.9800 0.8707 0.090 Uiso 1 1 calc GR
H11E H 0.4477 1.0767 0.9213 0.090 Uiso 1 1 calc GR
H11F H 0.6501 1.0270 0.8902 0.090 Uiso 1 1 calc GR
C12A C 0.2939(6) 1.1792(4) 0.7594(3) 0.0697(15) Uani 1 1 d .
H12D H 0.3017 1.2191 0.7055 0.104 Uiso 1 1 calc GR
H12E H 0.2294 1.2235 0.7984 0.104 Uiso 1 1 calc GR
H12F H 0.2242 1.1155 0.7623 0.104 Uiso 1 1 calc GR

loop_
_atom_site_aniso_label
_atom_site_aniso_U_11
_atom_site_aniso_U_22
_atom_site_aniso_U_33
_atom_site_aniso_U_23
_atom_site_aniso_U_13
_atom_site_aniso_U_12
Si1 0.0189(4) 0.0223(4) 0.0217(4) -0.0036(3) -0.0033(3) -0.0026(3)
Si1A 0.0253(4) 0.0200(4) 0.0238(4) -0.0058(3) -0.0058(3) -0.0011(3)
Si2 0.0265(4) 0.0218(4) 0.0225(4) -0.0072(3) -0.0024(3) -0.0027(3)
Si2A 0.0315(5) 0.0260(5) 0.0340(5) -0.0165(4) 0.0008(4) -0.0049(3)
O3 0.0216(11) 0.0321(12) 0.0356(12) -0.0148(10) -0.0066(9) 0.0015(8)
O3A 0.0216(11) 0.0265(11) 0.0411(13) -0.0129(10) -0.0088(9) 0.0035(8)
O2A 0.0234(11) 0.0300(12) 0.0484(15) -0.0241(11) -0.0107(10) 0.0065(9)
O1 0.0246(11) 0.0433(14) 0.0252(11) -0.0124(10) 0.0005(9) -0.0021(9)
O2 0.0250(12) 0.0387(14) 0.0471(15) -0.0273(11) -0.0021(10) -0.0026(9)
O1A 0.0365(13) 0.0377(14) 0.0336(13) -0.0197(10) -0.0060(10) 0.0030(10)
C1A 0.0215(14) 0.0196(14) 0.0214(14) -0.0047(11) -0.0029(11) -0.0031(10)
C7A 0.0230(14) 0.0187(14) 0.0240(14) -0.0063(11) -0.0043(11) 0.0028(10)
C4 0.0204(14) 0.0173(14) 0.0260(14) -0.0047(11) -0.0032(11) -0.0019(10)
C4A 0.0194(14) 0.0201(14) 0.0250(15) -0.0071(11) -0.0026(11) 0.0014(10)
C6 0.0219(14) 0.0216(14) 0.0241(14) -0.0080(11) -0.0026(11) 0.0019(10)
C1 0.0214(14) 0.0175(14) 0.0244(14) -0.0030(11) -0.0024(11) -0.0010(10)
C2 0.0149(14) 0.0335(17) 0.0344(17) -0.0129(13) -0.0027(12) -0.0011(11)
C7 0.0218(14) 0.0194(14) 0.0254(15) -0.0082(11) -0.0005(11) -0.0010(10)
C3 0.0187(14) 0.0277(16) 0.0330(16) -0.0163(13) 0.0001(12) -0.0003(11)
C5 0.0178(14) 0.0217(15) 0.0298(15) -0.0081(12) -0.0047(11) -0.0001(10)
C5A 0.0200(14) 0.0250(15) 0.0336(16) -0.0112(13) -0.0078(12) 0.0056(11)
C6A 0.0295(16) 0.0173(14) 0.0304(16) -0.0089(12) -0.0092(12) 0.0052(11)
C3A 0.0223(15) 0.0194(14) 0.0295(15) -0.0105(12) -0.0006(12) 0.0026(10)
C2A 0.0175(14) 0.0253(15) 0.0278(15) -0.0079(12) -0.0022(11) -0.0011(10)
C9 0.0275(16) 0.0286(17) 0.0331(17) -0.0017(13) -0.0083(13) -0.0071(12)
C8 0.0337(18) 0.0283(17) 0.0367(18) 0.0025(14) -0.0125(14) -0.0017(13)
C8A 0.0312(17) 0.0249(16) 0.0361(18) -0.0041(13) -0.0047(14) -0.0037(12)
C12 0.0345(19) 0.039(2) 0.0351(19) -0.0018(15) 0.0000(15) 0.0047(14)
C10 0.0385(19) 0.0348(19) 0.0304(17) -0.0044(14) -0.0098(14) -0.0015(14)
C9A 0.042(2) 0.0323(18) 0.0336(18) -0.0043(14) -0.0143(15) -0.0037(14)
C11 0.078(3) 0.031(2) 0.057(3) -0.0131(19) -0.015(2) -0.0168(19)
C10A 0.073(3) 0.034(2) 0.055(3) -0.0167(18) -0.007(2) -0.0201(19)
C11A 0.098(4) 0.038(2) 0.040(2) -0.0088(18) 0.013(2) -0.015(2)
C12A 0.034(2) 0.087(4) 0.094(4) -0.045(3) -0.005(2) 0.012(2)

loop_
_atom_type_symbol
_atom_type_description
_atom_type_scat_dispersion_real
_atom_type_scat_dispersion_imag
_atom_type_scat_source
C C 0.0033 0.0016 'International Tables Vol C Tables 4.2.6.8 and 6.1.1.4'
H H 0.0000 0.0000 'International Tables Vol C Tables 4.2.6.8 and 6.1.1.4'
O O 0.0106 0.0060 'International Tables Vol C Tables 4.2.6.8 and 6.1.1.4'
Si Si 0.0817 0.0704 'International Tables Vol C Tables 4.2.6.8 and 6.1.1.4'

loop_
_geom_angle_atom_site_label_1
_geom_angle_atom_site_label_2
_geom_angle_atom_site_label_3
_geom_angle
O1 Si1 C1 105.99(12)
O1 Si1 C9 109.39(14)
O1 Si1 C8 110.92(14)
C9 Si1 C1 112.49(14)
C9 Si1 C8 109.56(15)
C8 Si1 C1 108.45(14)
O1A Si1A C1A 106.14(13)
O1A Si1A C8A 108.89(14)
O1A Si1A C9A 111.26(15)
C8A Si1A C1A 111.31(14)
C8A Si1A C9A 110.28(16)
C9A Si1A C1A 108.90(14)
O1 Si2 C12 106.97(15)
O1 Si2 C10 108.87(14)
O1 Si2 C11 108.94(17)
C12 Si2 C10 110.86(16)
C12 Si2 C11 110.63(19)
C10 Si2 C11 110.46(18)
O1A Si2A C10A 108.81(17)
O1A Si2A C11A 108.99(17)
O1A Si2A C12A 107.59(18)
C10A Si2A C11A 110.7(2)
C10A Si2A C12A 110.4(2)
C12A Si2A C11A 110.3(2)
Si1 O1 Si2 157.05(15)
Si2A O1A Si1A 152.85(17)
C6A C1A Si1A 120.9(2)
C6A C1A C2A 117.7(3)
C2A C1A Si1A 121.4(2)
O3A C7A O2A 123.3(3)
O3A C7A C4A 120.8(2)
O2A C7A C4A 115.8(2)
C3 C4 C7 121.2(3)
C3 C4 C5 120.0(3)
C5 C4 C7 118.9(2)
C5A C4A C7A 118.2(2)
C3A C4A C7A 122.0(2)
C3A C4A C5A 119.8(3)
C5 C6 C1 122.1(3)
C6 C1 Si1 121.1(2)
C2 C1 Si1 121.9(2)
C2 C1 C6 116.9(3)
C3 C2 C1 122.0(3)
O3 C7 O2 123.7(3)
O3 C7 C4 120.6(3)
O2 C7 C4 115.7(2)
C2 C3 C4 119.3(3)
C6 C5 C4 119.6(3)
C6A C5A C4A 119.7(3)
C5A C6A C1A 121.6(3)
C4A C3A C2A 119.7(3)
C3A C2A C1A 121.4(3)

loop_
_geom_bond_atom_site_label_1
_geom_bond_atom_site_label_2
_geom_bond_distance
Si1 O1 1.625(2)
Si1 C1 1.874(3)
Si1 C9 1.858(3)
Si1 C8 1.861(3)
Si1A O1A 1.634(2)
Si1A C1A 1.882(3)
Si1A C8A 1.856(3)
Si1A C9A 1.861(3)
Si2 O1 1.635(2)
Si2 C12 1.858(4)
Si2 C10 1.859(3)
Si2 C11 1.867(4)
Si2A O1A 1.631(2)
Si2A C10A 1.856(4)
Si2A C11A 1.874(4)
Si2A C12A 1.856(4)
O3 C7 1.246(3)
O3A C7A 1.242(3)
O2A C7A 1.304(3)
O2 C7 1.306(3)
C1A C6A 1.396(4)
C1A C2A 1.406(4)
C7A C4A 1.487(4)
C4 C7 1.489(4)
C4 C3 1.396(4)
C4 C5 1.398(4)
C4A C5A 1.400(4)
C4A C3A 1.392(4)
C6 C1 1.406(4)
C6 C5 1.384(4)
C1 C2 1.403(4)
C2 C3 1.394(4)
C5A C6A 1.391(4)
C3A C2A 1.394(4)
